data_4003240
loop_
_publ_author_name
'Ogiwara, Naoki'
'Inukai, Munehiro'
'Itakura, Tomoya'
'Horike, Satoshi'
'Kitagawa, Susumu'

_publ_section_title
;
 Fast Conduction of Organic Cations in Metal Sulfate Frameworks
;
_journal_issue 11
_journal_name_full 'Chemistry of Materials'
_journal_page_first 3968
_journal_paper_doi 10.1021/acs.chemmater.6b01284
_journal_volume 28
_journal_year 2016
_chemical_formula_moiety 'O8 S2 Zn, C10 H10 N2'
_chemical_formula_sum 'C10 H10 N2 O8 S2 Zn'
_chemical_formula_weight 415.69
_space_group_IT_number 2
_space_group_name_Hall '-P 1'
_space_group_name_H-M_alt 'P -1'
_symmetry_cell_setting triclinic
_symmetry_space_group_name_H-M 'P -1'
_atom_sites_solution_hydrogens geom
_atom_sites_solution_primary direct
_atom_sites_solution_secondary difmap
_audit_creation_method SHELXL-97
_cell_angle_alpha 76.559(10)
_cell_angle_beta 66.590(9)
_cell_angle_gamma 85.826(13)
_cell_formula_units_Z 2
_cell_length_a 8.533(3)
_cell_length_b 8.835(3)
_cell_length_c 10.245(3)
_cell_measurement_reflns_used 2422
_cell_measurement_temperature 223(2)
_cell_measurement_theta_max 27.4584
_cell_measurement_theta_min 3.4823
_cell_volume 689.2(4)
_computing_cell_refinement 'CrystalClear (Rigaku Inc., 2008)'
_computing_data_collection 'CrystalClear (Rigaku Inc., 2008)'
_computing_data_reduction 'CrystalClear (Rigaku Inc., 2008)'
_computing_structure_refinement 'SHELXL-97 (Sheldrick, 1997)'
_computing_structure_solution 'SHELXS-97 (Sheldrick, 1990)'
_diffrn_ambient_temperature 223(2)
_diffrn_detector_area_resol_mean 28.5714
_diffrn_measured_fraction_theta_full 0.952
_diffrn_measured_fraction_theta_max 0.952
_diffrn_measurement_device_type 'Saturn724+ (4x4 bin mode)'
_diffrn_measurement_method dtprofit.ref
_diffrn_radiation_monochromator Confocal
_diffrn_radiation_source 'Rotating Anode'
_diffrn_radiation_type MoK\a
_diffrn_radiation_wavelength 0.71075
_diffrn_reflns_av_R_equivalents 0.0282
_diffrn_reflns_av_sigmaI/netI 0.0313
_diffrn_reflns_limit_h_max 11
_diffrn_reflns_limit_h_min -10
_diffrn_reflns_limit_k_max 10
_diffrn_reflns_limit_k_min -11
_diffrn_reflns_limit_l_max 13
_diffrn_reflns_limit_l_min -12
_diffrn_reflns_number 5464
_diffrn_reflns_theta_full 27.49
_diffrn_reflns_theta_max 27.49
_diffrn_reflns_theta_min 3.27
_exptl_absorpt_coefficient_mu 2.131
_exptl_absorpt_correction_T_max 0.6752
_exptl_absorpt_correction_T_min 0.6752
_exptl_absorpt_correction_type multi-scan
_exptl_absorpt_process_details 'REQAB (Rigaku, 1998)'
_exptl_crystal_colour colourless
_exptl_crystal_density_diffrn 2.003
_exptl_crystal_density_method 'not measured'
_exptl_crystal_description plate
_exptl_crystal_F_000 420
_exptl_crystal_size_max 0.10
_exptl_crystal_size_mid 0.10
_exptl_crystal_size_min 0.05
_refine_diff_density_max 0.433
_refine_diff_density_min -0.747
_refine_diff_density_rms 0.101
_refine_ls_extinction_method none
_refine_ls_goodness_of_fit_ref 0.946
_refine_ls_hydrogen_treatment constr
_refine_ls_matrix_type full
_refine_ls_number_parameters 208
_refine_ls_number_reflns 3023
_refine_ls_number_restraints 0
_refine_ls_restrained_S_all 0.946
_refine_ls_R_factor_all 0.0325
_refine_ls_R_factor_gt 0.0311
_refine_ls_shift/su_max 0.001
_refine_ls_shift/su_mean 0.000
_refine_ls_structure_factor_coef Fsqd
_refine_ls_weighting_details 'calc w=1/[\s^2^(Fo^2^)+(0.1000P)^2^+0.0000P] where P=(Fo^2^+2Fc^2^)/3'
_refine_ls_weighting_scheme calc
_refine_ls_wR_factor_gt 0.1068
_refine_ls_wR_factor_ref 0.1093
_reflns_number_gt 2864
_reflns_number_total 3023
_reflns_threshold_expression >2sigma(I)
_cod_data_source_file Bpy.cif
_cod_data_source_block ydkr
_cod_database_code 4003240

loop_
_symmetry_equiv_pos_as_xyz
'x, y, z'
'-x, -y, -z'

loop_
_atom_site_label
_atom_site_type_symbol
_atom_site_fract_x
_atom_site_fract_y
_atom_site_fract_z
_atom_site_U_iso_or_equiv
_atom_site_adp_type
_atom_site_occupancy
_atom_site_symmetry_multiplicity
_atom_site_calc_flag
_atom_site_refinement_flags
Zn1 Zn 0.51565(3) 0.25917(2) 0.96177(2) 0.01527(12) Uani 1 1 d .
S2 S 0.54631(6) 0.41879(5) 1.18844(5) 0.01436(14) Uani 1 1 d .
S1 S 0.71041(6) 0.01208(6) 0.79720(5) 0.01438(14) Uani 1 1 d .
O1 O 0.7171(2) 0.15860(18) 0.84484(19) 0.0244(4) Uani 1 1 d .
O2 O 0.8781(2) -0.00433(18) 0.68317(18) 0.0235(3) Uani 1 1 d .
O4 O 0.3615(2) 0.4080(2) 1.23934(18) 0.0251(4) Uani 1 1 d .
O3 O 0.6295(2) 0.33735(18) 1.06520(17) 0.0201(3) Uani 1 1 d .
O8 O 0.3959(2) 0.41466(17) 0.86804(19) 0.0223(3) Uani 1 1 d .
O7 O 0.3156(2) 0.12035(18) 1.07488(17) 0.0217(3) Uani 1 1 d .
O5 O 0.6102(2) 0.34926(18) 1.30166(18) 0.0225(3) Uani 1 1 d .
C10 C 0.1663(3) 0.1494(2) 0.8243(2) 0.0203(4) Uani 1 1 d .
H1 H 0.1261 0.1887 0.9094 0.024 Uiso 1 1 calc R
N1 N 0.0029(2) 0.7066(2) 0.6764(2) 0.0243(4) Uani 1 1 d .
H6 H -0.0324 0.8017 0.6731 0.029 Uiso 1 1 calc R
N2 N 0.2727(2) -0.0590(2) 0.7077(2) 0.0196(4) Uani 1 1 d .
H2 H 0.3019 -0.1559 0.7128 0.024 Uiso 1 1 calc R
C13 C 0.1171(3) 0.4085(2) 0.6858(2) 0.0176(4) Uani 1 1 d .
C14 C 0.2376(3) 0.1834(2) 0.5678(2) 0.0184(4) Uani 1 1 d .
H3 H 0.2478 0.2463 0.4770 0.022 Uiso 1 1 calc R
C15 C -0.0560(3) 0.6033(3) 0.8029(3) 0.0250(5) Uani 1 1 d .
H7 H -0.1351 0.6332 0.8868 0.030 Uiso 1 1 calc R
C16 C 0.1750(3) 0.2446(2) 0.6926(2) 0.0164(4) Uani 1 1 d .
C18 C 0.1145(3) 0.6692(3) 0.5542(3) 0.0268(5) Uani 1 1 d .
H8 H 0.1523 0.7455 0.4666 0.032 Uiso 1 1 calc R
C19 C 0.2173(3) -0.0034(3) 0.8291(3) 0.0215(4) Uani 1 1 d .
H4 H 0.2131 -0.0681 0.9174 0.026 Uiso 1 1 calc R
C20 C -0.0006(3) 0.4511(3) 0.8108(2) 0.0217(4) Uani 1 1 d .
H9 H -0.0422 0.3774 0.8999 0.026 Uiso 1 1 calc R
C22 C 0.2845(3) 0.0290(3) 0.5795(2) 0.0197(4) Uani 1 1 d .
H5 H 0.3249 -0.0139 0.4964 0.024 Uiso 1 1 calc R
O6 O 0.5724(2) 0.0167(2) 0.7488(2) 0.0291(4) Uani 1 1 d .
C1 C 0.1748(3) 0.5202(3) 0.5549(3) 0.0232(5) Uani 1 1 d .
H10 H 0.2536 0.4943 0.4687 0.028 Uiso 1 1 calc R

loop_
_atom_site_aniso_label
_atom_site_aniso_U_11
_atom_site_aniso_U_22
_atom_site_aniso_U_33
_atom_site_aniso_U_23
_atom_site_aniso_U_13
_atom_site_aniso_U_12
Zn1 0.01863(17) 0.01071(18) 0.01552(17) -0.00250(11) -0.00615(12) 0.00152(11)
S2 0.0195(3) 0.0107(3) 0.0137(3) -0.00182(19) -0.0082(2) 0.00191(19)
S1 0.0167(3) 0.0113(3) 0.0126(2) -0.00251(19) -0.00341(19) 0.00154(19)
O1 0.0226(8) 0.0145(7) 0.0314(9) -0.0110(7) -0.0024(7) 0.0008(6)
O2 0.0222(8) 0.0159(7) 0.0211(8) -0.0034(6) 0.0024(6) 0.0029(6)
O4 0.0183(7) 0.0322(9) 0.0229(8) -0.0059(7) -0.0062(6) 0.0011(7)
O3 0.0243(8) 0.0193(8) 0.0185(7) -0.0079(6) -0.0087(6) 0.0032(6)
O8 0.0328(8) 0.0096(7) 0.0294(8) 0.0001(6) -0.0197(7) -0.0007(6)
O7 0.0257(8) 0.0171(8) 0.0187(8) 0.0030(6) -0.0082(6) -0.0024(6)
O5 0.0362(9) 0.0146(7) 0.0228(8) -0.0025(6) -0.0194(7) 0.0047(6)
C10 0.0259(10) 0.0184(10) 0.0170(10) -0.0039(8) -0.0094(8) 0.0047(8)
N1 0.0259(9) 0.0126(9) 0.0386(11) -0.0066(8) -0.0173(9) 0.0052(7)
N2 0.0208(8) 0.0127(8) 0.0268(10) -0.0040(7) -0.0116(7) 0.0031(7)
C13 0.0185(9) 0.0160(10) 0.0188(10) -0.0032(8) -0.0084(8) 0.0016(8)
C14 0.0202(10) 0.0160(10) 0.0176(9) -0.0020(8) -0.0072(8) 0.0016(8)
C15 0.0205(10) 0.0240(12) 0.0317(12) -0.0119(10) -0.0094(9) 0.0060(9)
C16 0.0149(9) 0.0150(10) 0.0179(10) -0.0022(8) -0.0059(7) 0.0011(7)
C18 0.0354(13) 0.0175(11) 0.0276(12) -0.0005(9) -0.0147(10) 0.0000(9)
C19 0.0238(10) 0.0185(11) 0.0209(10) 0.0003(8) -0.0105(8) 0.0031(8)
C20 0.0218(10) 0.0186(11) 0.0205(10) -0.0028(8) -0.0053(8) 0.0023(8)
C22 0.0212(9) 0.0188(10) 0.0215(10) -0.0073(8) -0.0097(8) 0.0027(8)
O6 0.0260(8) 0.0388(10) 0.0265(9) -0.0053(7) -0.0156(7) 0.0015(7)
C1 0.0300(11) 0.0180(10) 0.0190(10) -0.0032(8) -0.0076(9) 0.0021(9)

loop_
_atom_type_symbol
_atom_type_description
_atom_type_scat_dispersion_real
_atom_type_scat_dispersion_imag
_atom_type_scat_source
C C 0.0033 0.0016 'International Tables Vol C Tables 4.2.6.8 and 6.1.1.4'
S S 0.1246 0.1234 'International Tables Vol C Tables 4.2.6.8 and 6.1.1.4'
Zn Zn 0.2839 1.4301 'International Tables Vol C Tables 4.2.6.8 and 6.1.1.4'
O O 0.0106 0.0060 'International Tables Vol C Tables 4.2.6.8 and 6.1.1.4'
N N 0.0061 0.0033 'International Tables Vol C Tables 4.2.6.8 and 6.1.1.4'
H H 0.0000 0.0000 'International Tables Vol C Tables 4.2.6.8 and 6.1.1.4'

loop_
_geom_angle_atom_site_label_1
_geom_angle_atom_site_label_2
_geom_angle_atom_site_label_3
_geom_angle
_geom_angle_site_symmetry_1
_geom_angle_site_symmetry_3
O3 Zn1 O8 115.37(7) . .
O3 Zn1 O1 95.13(7) . .
O8 Zn1 O1 120.60(8) . .
O3 Zn1 O7 118.78(7) . .
O8 Zn1 O7 94.63(7) . .
O1 Zn1 O7 114.23(7) . .
O4 S2 O5 113.35(10) . .
O4 S2 O8 109.82(10) . 2_667
O5 S2 O8 108.40(9) . 2_667
O4 S2 O3 110.18(9) . .
O5 S2 O3 107.38(10) . .
O8 S2 O3 107.51(10) 2_667 .
O6 S1 O2 112.93(11) . .
O6 S1 O7 110.62(10) . 2_657
O2 S1 O7 107.99(10) . 2_657
O6 S1 O1 110.35(11) . .
O2 S1 O1 107.44(10) . .
O7 S1 O1 107.30(10) 2_657 .
S1 O1 Zn1 123.94(10) . .
S2 O3 Zn1 126.26(10) . .
S2 O8 Zn1 122.07(9) 2_667 .
S1 O7 Zn1 128.44(10) 2_657 .
C19 C10 C16 119.5(2) . .
C15 N1 C18 122.2(2) . .
C22 N2 C19 122.29(19) . .
C20 C13 C1 118.8(2) . .
C20 C13 C16 119.90(19) . .
C1 C13 C16 121.23(19) . .
C22 C14 C16 119.2(2) . .
N1 C15 C20 119.8(2) . .
C10 C16 C14 118.82(19) . .
C10 C16 C13 120.31(19) . .
C14 C16 C13 120.87(19) . .
N1 C18 C1 120.8(2) . .
N2 C19 C10 119.9(2) . .
C15 C20 C13 119.5(2) . .
N2 C22 C14 120.3(2) . .
C18 C1 C13 118.8(2) . .

loop_
_geom_bond_atom_site_label_1
_geom_bond_atom_site_label_2
_geom_bond_distance
_geom_bond_site_symmetry_2
Zn1 O3 1.9490(16) .
Zn1 O8 1.9532(16) .
Zn1 O1 1.9533(16) .
Zn1 O7 1.9579(17) .
S2 O4 1.4535(16) .
S2 O5 1.4636(16) .
S2 O8 1.4920(16) 2_667
S2 O3 1.5006(16) .
S1 O6 1.4431(17) .
S1 O2 1.4677(16) .
S1 O7 1.4933(16) 2_657
S1 O1 1.4980(16) .
O8 S2 1.4920(16) 2_667
O7 S1 1.4932(16) 2_657
C10 C19 1.384(3) .
C10 C16 1.392(3) .
N1 C15 1.328(3) .
N1 C18 1.335(3) .
N2 C22 1.331(3) .
N2 C19 1.340(3) .
C13 C20 1.392(3) .
C13 C1 1.395(3) .
C13 C16 1.491(3) .
C14 C22 1.386(3) .
C14 C16 1.395(3) .
C15 C20 1.388(3) .
C18 C1 1.378(3) .

loop_
_geom_torsion_atom_site_label_1
_geom_torsion_atom_site_label_2
_geom_torsion_atom_site_label_3
_geom_torsion_atom_site_label_4
_geom_torsion
_geom_torsion_site_symmetry_1
_geom_torsion_site_symmetry_4
O6 S1 O1 Zn1 42.38(16) . .
O2 S1 O1 Zn1 165.89(12) . .
O7 S1 O1 Zn1 -78.21(14) 2_657 .
O3 Zn1 O1 S1 147.08(13) . .
O8 Zn1 O1 S1 -89.36(13) . .
O7 Zn1 O1 S1 22.29(16) . .
O4 S2 O3 Zn1 10.15(15) . .
O5 S2 O3 Zn1 134.03(12) . .
O8 S2 O3 Zn1 -109.50(12) 2_667 .
O8 Zn1 O3 S2 58.37(14) . .
O1 Zn1 O3 S2 -174.18(12) . .
O7 Zn1 O3 S2 -52.88(14) . .
O3 Zn1 O8 S2 30.12(15) . 2_667
O1 Zn1 O8 S2 -83.17(13) . 2_667
O7 Zn1 O8 S2 155.08(12) . 2_667
O3 Zn1 O7 S1 -42.33(15) . 2_657
O8 Zn1 O7 S1 -164.67(13) . 2_657
O1 Zn1 O7 S1 68.71(15) . 2_657
C18 N1 C15 C20 0.4(4) . .
C19 C10 C16 C14 -0.9(3) . .
C19 C10 C16 C13 178.66(19) . .
C22 C14 C16 C10 1.9(3) . .
C22 C14 C16 C13 -177.72(19) . .
C20 C13 C16 C10 -23.9(3) . .
C1 C13 C16 C10 158.0(2) . .
C20 C13 C16 C14 155.7(2) . .
C1 C13 C16 C14 -22.5(3) . .
C15 N1 C18 C1 -0.6(4) . .
C22 N2 C19 C10 1.5(3) . .
C16 C10 C19 N2 -0.7(3) . .
N1 C15 C20 C13 0.3(3) . .
C1 C13 C20 C15 -0.7(3) . .
C16 C13 C20 C15 -178.9(2) . .
C19 N2 C22 C14 -0.5(3) . .
C16 C14 C22 N2 -1.2(3) . .
N1 C18 C1 C13 0.1(4) . .
C20 C13 C1 C18 0.5(3) . .
C16 C13 C1 C18 178.7(2) . .
